data_4313645
loop_
_publ_author_name
'Yongxin Li'
'S. Selvaratnam'
'Jagadese J. Vittal'
'Pak-Hing Leung'

_publ_contact_author
;
      Professor Pak-Hing Leung
      Department of Chemistry
      National University of Singapore
      SINGAPORE 117543
;
_publ_contact_author_email chmlph@nus.edu.sg
_publ_contact_author_fax '(65) 6779 1691'
_publ_contact_author_phone '(65) 6874 2682'
_publ_section_title
;
 A Rational Approach to the Design and Synthesis of Chiral
 Organopalladium-Amine Complexes
;
_journal_name_full 'Inorganic Chemistry'
_journal_page_first 3229
_journal_page_last 3236
_journal_paper_doi 10.1021/ic030018l
_journal_volume 42
_journal_year 2003
_chemical_formula_sum 'C29 H39 N2 O4 P Pd'
_chemical_formula_weight 616.99
_chemical_name_systematic
;
  ?
;
_space_group_IT_number 19
_symmetry_cell_setting orthorhombic
_symmetry_space_group_name_Hall 'P 2ac 2ab'
_symmetry_space_group_name_H-M 'P 21 21 21'
_atom_sites_solution_hydrogens geom
_atom_sites_solution_primary direct
_atom_sites_solution_secondary difmap
_audit_creation_method SHELXL-97
_cell_angle_alpha 90.00
_cell_angle_beta 90.00
_cell_angle_gamma 90.00
_cell_formula_units_Z 4
_cell_length_a 11.5788(7)
_cell_length_b 15.6471(9)
_cell_length_c 16.0232(9)
_cell_measurement_reflns_used 5267
_cell_measurement_temperature 223(2)
_cell_measurement_theta_max 23.3
_cell_measurement_theta_min 2.16
_cell_volume 2903.0(3)
_computing_cell_refinement 'Bruker AXS, SAINT'
_computing_data_collection 'Bruker AXS, SMART'
_computing_data_reduction 'Bruker AXS, SAINT'
_computing_molecular_graphics 'Bruker AXS, SHELXTL'
_computing_publication_material 'Bruker AXS, SHELXTL'
_computing_structure_refinement 'SHELXL-97 (Sheldrick, 1997)'
_computing_structure_solution 'SHELXS-97 (Sheldrick, 1990)'
_diffrn_ambient_temperature 223(2)
_diffrn_measured_fraction_theta_full 0.978
_diffrn_measured_fraction_theta_max 0.978
_diffrn_measurement_method '\w scans'
_diffrn_radiation_monochromator graphite
_diffrn_radiation_source 'fine-focus sealed tube'
_diffrn_radiation_type MoK\a
_diffrn_radiation_wavelength 0.71073
_diffrn_reflns_av_R_equivalents 0.0492
_diffrn_reflns_av_sigmaI/netI 0.0745
_diffrn_reflns_limit_h_max 16
_diffrn_reflns_limit_h_min -15
_diffrn_reflns_limit_k_max 22
_diffrn_reflns_limit_k_min -20
_diffrn_reflns_limit_l_max 16
_diffrn_reflns_limit_l_min -22
_diffrn_reflns_number 23639
_diffrn_reflns_theta_full 30.04
_diffrn_reflns_theta_max 30.04
_diffrn_reflns_theta_min 1.82
_exptl_absorpt_coefficient_mu 0.730
_exptl_absorpt_correction_T_max 0.9118
_exptl_absorpt_correction_T_min 0.8017
_exptl_absorpt_correction_type 'sadabs (Sheldrick, 1996)'
_exptl_crystal_colour yellow
_exptl_crystal_density_diffrn 1.412
_exptl_crystal_density_meas ?
_exptl_crystal_density_method 'not measured'
_exptl_crystal_description block
_exptl_crystal_F_000 1280
_exptl_crystal_size_max 0.3
_exptl_crystal_size_mid 0.2
_exptl_crystal_size_min 0.14
_refine_diff_density_max 2.075
_refine_diff_density_min -0.980
_refine_diff_density_rms 0.072
_refine_ls_abs_structure_details 'Flack H D (1983), Acta Cryst. A39, 876-881'
_refine_ls_abs_structure_Flack -0.014(17)
_refine_ls_extinction_method none
_refine_ls_goodness_of_fit_ref 1.064
_refine_ls_hydrogen_treatment mixed
_refine_ls_matrix_type full
_refine_ls_number_parameters 342
_refine_ls_number_reflns 8150
_refine_ls_number_restraints 0
_refine_ls_restrained_S_all 1.064
_refine_ls_R_factor_all 0.0595
_refine_ls_R_factor_gt 0.0460
_refine_ls_shift/su_max 0.001
_refine_ls_shift/su_mean 0.000
_refine_ls_structure_factor_coef Fsqd
_refine_ls_weighting_details 'calc w=1/[\s^2^(Fo^2^)+(0.0025P)^2^+0.0000P] where P=(Fo^2^+2Fc^2^)/3'
_refine_ls_weighting_scheme calc
_refine_ls_wR_factor_gt 0.0471
_refine_ls_wR_factor_ref 0.0485
_reflns_number_gt 6327
_reflns_number_total 8150
_reflns_threshold_expression >2sigma(I)
_cod_data_source_file ic030018l_1.cif
_cod_data_source_block compd(Sc,Rp)-11
_cod_depositor_comments
;
The following automatic conversions were performed:

'_exptl_crystal_density_meas' value 'not measured' was changed to '?'
- the value is perceived as not measured.

Automatic conversion script
Id: cif_fix_values 3008 2015-01-20 13:52:24Z robertas 
;
_cod_database_code 4313645

loop_
_symmetry_equiv_pos_as_xyz
'x, y, z'
'-x+1/2, -y, z+1/2'
'-x, y+1/2, -z+1/2'
'x+1/2, -y+1/2, -z'

loop_
_atom_site_label
_atom_site_type_symbol
_atom_site_fract_x
_atom_site_fract_y
_atom_site_fract_z
_atom_site_U_iso_or_equiv
_atom_site_adp_type
_atom_site_occupancy
_atom_site_symmetry_multiplicity
_atom_site_calc_flag
_atom_site_refinement_flags
_atom_site_disorder_assembly
_atom_site_disorder_group
Pd1 Pd 0.324752(19) 0.438101(15) 0.282031(14) 0.03440(6) Uani 1 1 d . . .
P1 P 0.50903(7) 0.47065(5) 0.31305(5) 0.0358(2) Uani 1 1 d . . .
O1 O 0.3464(2) 0.34110(14) 0.37560(13) 0.0499(6) Uani 1 1 d . . .
O2 O 0.3224(3) 0.24488(15) 0.28138(19) 0.0845(8) Uani 1 1 d . . .
O3 O 0.3455(4) 0.20984(18) 0.4080(2) 0.1299(14) Uani 1 1 d . . .
O4 O 0.5258(2) 0.68217(17) 0.52800(15) 0.0779(9) Uani 1 1 d . . .
N1 N 0.14381(18) 0.41675(14) 0.27402(17) 0.0406(6) Uani 1 1 d . . .
N2 N 0.3377(3) 0.2639(2) 0.3536(2) 0.0623(9) Uani 1 1 d . . .
C1 C 0.2849(2) 0.53147(18) 0.20027(17) 0.0344(8) Uani 1 1 d . . .
C2 C 0.3489(3) 0.5689(2) 0.13695(18) 0.0420(8) Uani 1 1 d . . .
C3 C 0.2968(3) 0.6282(2) 0.0851(2) 0.0537(10) Uani 1 1 d . . .
H3 H 0.3417 0.6552 0.0439 0.064 Uiso 1 1 calc R . .
C4 C 0.1823(4) 0.6491(2) 0.0917(2) 0.0541(9) Uani 1 1 d . . .
H4 H 0.1501 0.6897 0.0552 0.065 Uiso 1 1 calc R . .
C5 C 0.1145(3) 0.6110(2) 0.1512(2) 0.0479(9) Uani 1 1 d . . .
C6 C 0.1649(3) 0.55172(19) 0.20448(17) 0.0381(7) Uani 1 1 d . . .
C7 C 0.4740(3) 0.5475(2) 0.12058(18) 0.0580(11) Uani 1 1 d . . .
H7A H 0.4913 0.5565 0.0620 0.087 Uiso 1 1 calc R . .
H7B H 0.4882 0.4882 0.1349 0.087 Uiso 1 1 calc R . .
H7C H 0.5230 0.5840 0.1544 0.087 Uiso 1 1 calc R . .
C8 C -0.0125(3) 0.6333(2) 0.1565(2) 0.0697(12) Uani 1 1 d . . .
H8A H -0.0319 0.6735 0.1125 0.105 Uiso 1 1 calc R . .
H8B H -0.0288 0.6590 0.2103 0.105 Uiso 1 1 calc R . .
H8C H -0.0583 0.5818 0.1500 0.105 Uiso 1 1 calc R . .
C9 C 0.0970(3) 0.5047(2) 0.2698(2) 0.0454(9) Uani 1 1 d . . .
H9 H 0.0152 0.5019 0.2520 0.054 Uiso 1 1 calc R . .
C10 C 0.1040(3) 0.5527(3) 0.3526(2) 0.0546(10) Uani 1 1 d . . .
H10A H 0.0557 0.5243 0.3936 0.082 Uiso 1 1 calc R . .
H10B H 0.0774 0.6109 0.3448 0.082 Uiso 1 1 calc R . .
H10C H 0.1833 0.5533 0.3720 0.082 Uiso 1 1 calc R . .
C11 C 0.1143(3) 0.3701(2) 0.1969(2) 0.0615(12) Uani 1 1 d . . .
H11A H 0.1539 0.3155 0.1964 0.092 Uiso 1 1 calc R . .
H11B H 0.1381 0.4035 0.1489 0.092 Uiso 1 1 calc R . .
H11C H 0.0316 0.3608 0.1947 0.092 Uiso 1 1 calc R . .
C12 C 0.0937(3) 0.3678(2) 0.3445(2) 0.0633(12) Uani 1 1 d . . .
H12A H 0.1203 0.3919 0.3969 0.095 Uiso 1 1 calc R . .
H12B H 0.1180 0.3085 0.3408 0.095 Uiso 1 1 calc R . .
H12C H 0.0101 0.3708 0.3420 0.095 Uiso 1 1 calc R . .
C13 C 0.5637(2) 0.5791(2) 0.33806(18) 0.0349(8) Uani 1 1 d . . .
H13 H 0.5713 0.6186 0.2901 0.042 Uiso 1 1 calc R . .
C14 C 0.6751(3) 0.5565(2) 0.38250(16) 0.0398(7) Uani 1 1 d . . .
C15 C 0.6604(3) 0.4891(2) 0.43089(18) 0.0413(8) Uani 1 1 d . . .
C16 C 0.5372(2) 0.4573(2) 0.42577(17) 0.0379(8) Uani 1 1 d . . .
H16 H 0.5243 0.3990 0.4479 0.045 Uiso 1 1 calc R . .
C17 C 0.4565(3) 0.5265(2) 0.46069(19) 0.0415(9) Uani 1 1 d . . .
H17A H 0.3758 0.5077 0.4574 0.050 Uiso 1 1 calc R . .
H17B H 0.4752 0.5386 0.5192 0.050 Uiso 1 1 calc R . .
C18 C 0.4753(3) 0.6063(2) 0.40685(18) 0.0389(8) Uani 1 1 d . . .
H18 H 0.4013 0.6203 0.3791 0.047 Uiso 1 1 calc R . .
C19 C 0.7825(3) 0.6087(2) 0.3703(2) 0.0634(11) Uani 1 1 d . . .
H19A H 0.7738 0.6633 0.3985 0.095 Uiso 1 1 calc R . .
H19B H 0.7948 0.6183 0.3112 0.095 Uiso 1 1 calc R . .
H19C H 0.8481 0.5784 0.3935 0.095 Uiso 1 1 calc R . .
C20 C 0.7474(3) 0.4432(2) 0.48341(19) 0.0650(10) Uani 1 1 d . . .
H20A H 0.8222 0.4704 0.4773 0.097 Uiso 1 1 calc R . .
H20B H 0.7526 0.3841 0.4655 0.097 Uiso 1 1 calc R . .
H20C H 0.7238 0.4453 0.5415 0.097 Uiso 1 1 calc R . .
C21 C 0.5147(3) 0.6843(2) 0.4543(2) 0.0440(9) Uani 1 1 d . . .
C22 C 0.5413(4) 0.7643(2) 0.4073(2) 0.0663(12) Uani 1 1 d . . .
H22A H 0.5804 0.7488 0.3552 0.080 Uiso 1 1 calc R . .
H22B H 0.4684 0.7922 0.3925 0.080 Uiso 1 1 calc R . .
C23 C 0.6144(4) 0.8266(3) 0.4529(3) 0.1032(19) Uani 1 1 d . . .
H23A H 0.5758 0.8437 0.5039 0.155 Uiso 1 1 calc R . .
H23B H 0.6273 0.8764 0.4181 0.155 Uiso 1 1 calc R . .
H23C H 0.6880 0.8004 0.4665 0.155 Uiso 1 1 calc R . .
C24 C 0.6216(2) 0.4097(2) 0.26122(18) 0.0383(8) Uani 1 1 d . . .
C25 C 0.6284(2) 0.3237(2) 0.2777(2) 0.0438(8) Uani 1 1 d . . .
H25 H 0.5771 0.2993 0.3164 0.053 Uiso 1 1 calc R . .
C26 C 0.7088(3) 0.2723(2) 0.2385(2) 0.0524(10) Uani 1 1 d . . .
H26 H 0.7127 0.2137 0.2511 0.063 Uiso 1 1 calc R . .
C27 C 0.7826(3) 0.3071(2) 0.1815(2) 0.0528(10) Uani 1 1 d . . .
H27 H 0.8363 0.2723 0.1535 0.063 Uiso 1 1 calc R . .
C28 C 0.7781(3) 0.3928(2) 0.1650(2) 0.0562(10) Uani 1 1 d . . .
H28 H 0.8297 0.4166 0.1262 0.067 Uiso 1 1 calc R . .
C29 C 0.6991(2) 0.4447(2) 0.20444(18) 0.0469(8) Uani 1 1 d . . .
H29 H 0.6976 0.5036 0.1930 0.056 Uiso 1 1 calc R . .

loop_
_atom_site_aniso_label
_atom_site_aniso_U_11
_atom_site_aniso_U_22
_atom_site_aniso_U_33
_atom_site_aniso_U_23
_atom_site_aniso_U_13
_atom_site_aniso_U_12
Pd1 0.03525(11) 0.03488(11) 0.03308(11) 0.00080(13) -0.00074(13) -0.00081(13)
P1 0.0340(5) 0.0397(5) 0.0336(5) 0.0031(4) 0.0001(4) 0.0025(4)
O1 0.0657(17) 0.0363(14) 0.0476(14) 0.0037(11) -0.0020(13) -0.0026(14)
O2 0.1032(19) 0.0662(18) 0.0842(19) -0.0306(18) 0.004(3) 0.0054(18)
O3 0.226(4) 0.053(2) 0.111(3) 0.0362(19) 0.030(3) 0.020(3)
O4 0.128(3) 0.073(2) 0.0332(15) -0.0046(14) -0.0098(16) -0.0239(19)
N1 0.0399(15) 0.0370(16) 0.0450(16) 0.0013(14) -0.0034(14) -0.0041(12)
N2 0.070(2) 0.048(2) 0.069(2) 0.0045(19) 0.015(2) 0.006(2)
C1 0.0402(17) 0.0345(18) 0.0284(19) -0.0043(14) -0.0054(14) 0.0011(14)
C2 0.047(2) 0.047(2) 0.0316(17) -0.0023(18) -0.0015(15) -0.001(2)
C3 0.076(3) 0.050(2) 0.036(2) 0.0029(17) -0.002(2) -0.004(2)
C4 0.074(3) 0.046(2) 0.042(2) 0.0025(17) -0.015(2) 0.016(2)
C5 0.055(2) 0.043(2) 0.046(2) -0.0100(18) -0.0134(19) 0.0090(19)
C6 0.0476(17) 0.0326(16) 0.0340(17) -0.0072(15) 0.0027(17) 0.0058(18)
C7 0.061(2) 0.075(3) 0.038(2) 0.012(2) 0.0071(18) -0.011(2)
C8 0.063(3) 0.066(3) 0.079(3) 0.004(2) -0.015(2) 0.021(2)
C9 0.0330(17) 0.049(2) 0.054(3) -0.010(2) -0.0074(18) 0.0023(15)
C10 0.051(2) 0.064(3) 0.049(2) -0.001(2) 0.0062(18) 0.007(2)
C11 0.058(2) 0.052(3) 0.075(3) -0.021(2) -0.021(2) -0.0049(19)
C12 0.048(2) 0.053(3) 0.089(3) 0.019(2) 0.005(2) -0.005(2)
C13 0.0360(17) 0.038(2) 0.0305(18) 0.0068(15) 0.0042(14) -0.0036(15)
C14 0.0321(15) 0.0492(19) 0.0380(17) -0.0015(17) -0.0015(16) -0.001(2)
C15 0.036(2) 0.050(2) 0.0369(19) -0.0029(15) -0.0083(17) 0.0099(19)
C16 0.0439(19) 0.038(2) 0.0315(18) 0.0063(15) 0.0012(15) -0.0027(16)
C17 0.0389(19) 0.054(2) 0.0314(19) 0.0008(17) 0.0027(15) -0.0055(17)
C18 0.0362(19) 0.047(2) 0.0333(19) 0.0024(17) -0.0027(16) 0.0070(17)
C19 0.044(2) 0.070(3) 0.076(3) 0.008(2) -0.005(2) -0.006(2)
C20 0.061(2) 0.078(3) 0.056(2) 0.007(2) -0.0144(19) 0.014(3)
C21 0.047(2) 0.049(2) 0.036(2) -0.0015(18) -0.0029(18) 0.0042(19)
C22 0.100(3) 0.050(3) 0.048(2) -0.003(2) -0.008(2) 0.004(2)
C23 0.170(5) 0.055(3) 0.085(4) 0.005(3) -0.008(3) -0.034(3)
C24 0.0364(17) 0.046(2) 0.033(2) -0.0004(15) -0.0035(14) 0.0029(15)
C25 0.0404(17) 0.045(2) 0.047(2) 0.007(2) 0.0076(18) 0.0022(16)
C26 0.050(2) 0.047(2) 0.061(3) 0.0037(18) -0.0033(18) 0.0099(18)
C27 0.044(2) 0.055(2) 0.060(2) -0.007(2) 0.0033(18) 0.0168(19)
C28 0.046(2) 0.060(3) 0.062(3) 0.005(2) 0.0128(19) 0.004(2)
C29 0.0424(18) 0.0440(19) 0.054(2) 0.005(2) 0.0056(16) 0.0059(18)

loop_
_atom_type_symbol
_atom_type_description
_atom_type_scat_dispersion_real
_atom_type_scat_dispersion_imag
_atom_type_scat_source
C C 0.0033 0.0016 'International Tables Vol C Tables 4.2.6.8 and 6.1.1.4'
H H 0.0000 0.0000 'International Tables Vol C Tables 4.2.6.8 and 6.1.1.4'
N N 0.0061 0.0033 'International Tables Vol C Tables 4.2.6.8 and 6.1.1.4'
O O 0.0106 0.0060 'International Tables Vol C Tables 4.2.6.8 and 6.1.1.4'
P P 0.1023 0.0942 'International Tables Vol C Tables 4.2.6.8 and 6.1.1.4'
Pd Pd -0.9988 1.0072 'International Tables Vol C Tables 4.2.6.8 and 6.1.1.4'

loop_
_geom_angle_atom_site_label_1
_geom_angle_atom_site_label_2
_geom_angle_atom_site_label_3
_geom_angle
_geom_angle_site_symmetry_1
_geom_angle_site_symmetry_3
_geom_angle_publ_flag
C1 Pd1 N1 81.31(10) . . ?
C1 Pd1 O1 172.92(11) . . ?
N1 Pd1 O1 92.65(9) . . ?
C1 Pd1 P1 101.35(8) . . ?
N1 Pd1 P1 169.74(8) . . ?
O1 Pd1 P1 83.97(7) . . ?
C24 P1 C16 105.11(14) . . ?
C24 P1 C13 109.53(13) . . ?
C16 P1 C13 80.33(13) . . ?
C24 P1 Pd1 117.44(10) . . ?
C16 P1 Pd1 110.99(10) . . ?
C13 P1 Pd1 125.35(9) . . ?
N2 O1 Pd1 118.2(2) . . ?
C11 N1 C9 109.7(3) . . ?
C11 N1 C12 107.0(2) . . ?
C9 N1 C12 111.8(3) . . ?
C11 N1 Pd1 110.88(19) . . ?
C9 N1 Pd1 102.55(16) . . ?
C12 N1 Pd1 114.9(2) . . ?
O2 N2 O3 121.6(4) . . ?
O2 N2 O1 121.0(3) . . ?
O3 N2 O1 117.4(3) . . ?
C2 C1 C6 117.5(3) . . ?
C2 C1 Pd1 131.2(2) . . ?
C6 C1 Pd1 110.7(2) . . ?
C3 C2 C1 119.3(3) . . ?
C3 C2 C7 117.5(3) . . ?
C1 C2 C7 123.1(3) . . ?
C4 C3 C2 122.4(3) . . ?
C3 C4 C5 120.2(3) . . ?
C4 C5 C6 118.5(3) . . ?
C4 C5 C8 119.6(3) . . ?
C6 C5 C8 121.9(3) . . ?
C5 C6 C1 121.9(3) . . ?
C5 C6 C9 122.4(3) . . ?
C1 C6 C9 115.7(3) . . ?
N1 C9 C6 107.2(3) . . ?
N1 C9 C10 113.5(3) . . ?
C6 C9 C10 109.7(3) . . ?
C14 C13 C18 106.8(2) . . ?
C14 C13 P1 100.3(2) . . ?
C18 C13 P1 100.29(19) . . ?
C15 C14 C19 128.2(3) . . ?
C15 C14 C13 110.6(3) . . ?
C19 C14 C13 121.2(3) . . ?
C14 C15 C20 128.8(3) . . ?
C14 C15 C16 110.7(3) . . ?
C20 C15 C16 120.5(3) . . ?
C15 C16 C17 108.8(3) . . ?
C15 C16 P1 100.50(19) . . ?
C17 C16 P1 99.7(2) . . ?
C18 C17 C16 106.4(2) . . ?
C21 C18 C17 114.7(3) . . ?
C21 C18 C13 112.2(3) . . ?
C17 C18 C13 105.5(2) . . ?
O4 C21 C22 120.2(3) . . ?
O4 C21 C18 120.7(3) . . ?
C22 C21 C18 119.1(3) . . ?
C23 C22 C21 114.9(3) . . ?
C25 C24 C29 118.3(3) . . ?
C25 C24 P1 117.9(2) . . ?
C29 C24 P1 123.8(2) . . ?
C24 C25 C26 121.5(3) . . ?
C27 C26 C25 119.6(3) . . ?
C26 C27 C28 119.8(3) . . ?
C27 C28 C29 121.0(3) . . ?
C28 C29 C24 119.8(3) . . ?

loop_
_geom_bond_atom_site_label_1
_geom_bond_atom_site_label_2
_geom_bond_distance
_geom_bond_site_symmetry_2
_geom_bond_publ_flag
Pd1 C1 2.016(3) . ?
Pd1 N1 2.125(2) . ?
Pd1 O1 2.148(2) . ?
Pd1 P1 2.2492(8) . ?
P1 C24 1.816(3) . ?
P1 C16 1.847(3) . ?
P1 C13 1.855(3) . ?
O1 N2 1.262(3) . ?
O2 N2 1.208(4) . ?
O3 N2 1.218(3) . ?
O4 C21 1.188(3) . ?
N1 C11 1.475(4) . ?
N1 C9 1.481(3) . ?
N1 C12 1.483(4) . ?
C1 C2 1.386(4) . ?
C1 C6 1.426(4) . ?
C2 C3 1.383(4) . ?
C2 C7 1.510(4) . ?
C3 C4 1.370(4) . ?
C4 C5 1.372(5) . ?
C5 C6 1.389(4) . ?
C5 C8 1.514(4) . ?
C6 C9 1.502(4) . ?
C9 C10 1.526(4) . ?
C13 C14 1.515(4) . ?
C13 C18 1.563(4) . ?
C14 C15 1.321(4) . ?
C14 C19 1.500(4) . ?
C15 C20 1.496(4) . ?
C15 C16 1.513(4) . ?
C16 C17 1.536(4) . ?
C17 C18 1.534(4) . ?
C18 C21 1.508(4) . ?
C21 C22 1.492(5) . ?
C22 C23 1.484(5) . ?
C24 C25 1.373(4) . ?
C24 C29 1.390(4) . ?
C25 C26 1.381(4) . ?
C26 C27 1.365(4) . ?
C27 C28 1.367(4) . ?
C28 C29 1.377(4) . ?
